data_2022165
loop_
_publ_author_name
'Wen-Tong Chen'

_publ_section_title
;
 A one-dimensional manganese(III)--porphyrin coordination polymer: crystal
 structure and photophysical properties
;
_journal_coeditor_code OC3002
_journal_issue 5
_journal_name_full 'Acta Crystallographica, Section C'
_journal_page_first 375
_journal_page_last 380
_journal_paper_doi 10.1107/S2053229620004350
_journal_volume 76
_journal_year 2020
_chemical_formula_iupac '[Mn Cl (C40 H24 N8)]'
_chemical_formula_moiety 'C40 H24 Cl Mn N8'
_chemical_formula_sum 'C40 H24 Cl Mn N8'
_chemical_formula_weight 707.06
_chemical_name_common '[Mn(3+)Cl(tetra-3-pyridinyl-21H,23H-Porphine(2-))]'
_chemical_name_systematic
<i>catena</i>-Poly[[chloridomanganese(III)]-\m~2~-5,10,15,20-tetrakis(pyridin-3-yl)-21<i>H</i>,23<i>H</i>-porphinato(2-)-\k^5^<i>N</i>^21^,<i>N</i>^22^,<i>N</i>^23^,<i>N</i>^24^:<i>N</i>^5^]
_space_group_crystal_system monoclinic
_space_group_IT_number 14
_space_group_name_Hall '-P 2yn'
_space_group_name_H-M_alt 'P 1 21/n 1'
_atom_sites_solution_hydrogens geom
_audit_creation_method SHELXL-2018/3
_cell_angle_alpha 90
_cell_angle_beta 95.920(3)
_cell_angle_gamma 90
_cell_formula_units_Z 4
_cell_length_a 9.5189(4)
_cell_length_b 14.2450(5)
_cell_length_c 23.4079(9)
_cell_measurement_reflns_used 6010
_cell_measurement_temperature 293(2)
_cell_measurement_theta_max 28.7510
_cell_measurement_theta_min 3.7640
_cell_volume 3157.1(2)
_computing_cell_refinement
;
CrysAlis PRO (Rigaku OD, 2015)
;
_computing_data_collection
;
CrysAlis PRO (Rigaku OD, 2015)
;
_computing_data_reduction
;
CrysAlis PRO (Rigaku OD, 2015)
;
_computing_molecular_graphics
;
DIAMOND (Brandenburg & Putz, 2005) and <i>ASP</i>
(Chen, 2006)
;
_computing_publication_material
;
SHELXTL (Sheldrick, 2008) and publCIF (Westrip, 2010)
;
_computing_structure_refinement
;
SHELXL2018 (Sheldrick, 2015b)
;
_computing_structure_solution
;
SHELXT2018 (Sheldrick, 2015a)
;
_diffrn_ambient_temperature 293(2)
_diffrn_detector_area_resol_mean 8.0894
_diffrn_measured_fraction_theta_full 0.997
_diffrn_measured_fraction_theta_max 0.997
_diffrn_measurement_device_type 'Rigaku OD SuperNova (Mo) X-ray Source'
_diffrn_measurement_method '\w scans'
_diffrn_radiation_type MoK\a
_diffrn_radiation_wavelength 0.71073
_diffrn_reflns_av_R_equivalents 0.0176
_diffrn_reflns_av_unetI/netI 0.0282
_diffrn_reflns_limit_h_max 11
_diffrn_reflns_limit_h_min -11
_diffrn_reflns_limit_k_max 16
_diffrn_reflns_limit_k_min -14
_diffrn_reflns_limit_l_max 19
_diffrn_reflns_limit_l_min -27
_diffrn_reflns_number 12826
_diffrn_reflns_theta_full 25.025
_diffrn_reflns_theta_max 25.025
_diffrn_reflns_theta_min 3.500
_diffrn_source 'micro-focus sealed X-ray tube'
_exptl_absorpt_coefficient_mu 0.549
_exptl_absorpt_correction_T_max 0.931
_exptl_absorpt_correction_T_min 0.906
_exptl_absorpt_correction_type multi-scan
_exptl_absorpt_process_details
;
(CrysAlis PRO; Rigaku OD, 2015)
;
_exptl_crystal_colour black
_exptl_crystal_density_diffrn 1.488
_exptl_crystal_density_method 'not measured'
_exptl_crystal_description block
_exptl_crystal_F_000 1448
_exptl_crystal_size_max 0.21
_exptl_crystal_size_mid 0.15
_exptl_crystal_size_min 0.13
_refine_diff_density_max 0.423
_refine_diff_density_min -0.361
_refine_ls_extinction_coef .
_refine_ls_extinction_method none
_refine_ls_goodness_of_fit_ref 1.047
_refine_ls_hydrogen_treatment constr
_refine_ls_matrix_type full
_refine_ls_number_parameters 451
_refine_ls_number_reflns 5560
_refine_ls_number_restraints 0
_refine_ls_restrained_S_all 1.047
_refine_ls_R_factor_all 0.0465
_refine_ls_R_factor_gt 0.0370
_refine_ls_shift/su_max 0.001
_refine_ls_shift/su_mean 0.000
_refine_ls_structure_factor_coef Fsqd
_refine_ls_weighting_details 'w=1/[\s^2^(Fo^2^)+(0.0448P)^2^+1.8589P] where P=(Fo^2^+2Fc^2^)/3'
_refine_ls_weighting_scheme calc
_refine_ls_wR_factor_gt 0.0915
_refine_ls_wR_factor_ref 0.0980
_reflns_number_gt 4759
_reflns_number_total 5560
_reflns_threshold_expression 'I > 2\s(I)'
_cod_data_source_file oc3002sup1.cif
_cod_data_source_block I
_cod_depositor_comments
;
The following automatic conversions were performed:

data item '_chemical_melting_point' value 'not measured' was changed
to '?' -- the value is undefined or not given.

Automatic conversion script
Id: cif_fix_values 7556 2019-12-06 15:28:31Z antanas 
;
_cod_original_sg_symbol_H-M 'P 21/n'
_cod_database_code 2022165
_shelx_space_group_comment
;
The symmetry employed for this shelxl refinement is uniquely defined
by the following loop, which should always be used as a source of
symmetry information in preference to the above space-group names.
They are only intended as comments.
;

loop_
_space_group_symop_operation_xyz
'x, y, z'
'-x+1/2, y+1/2, -z+1/2'
'-x, -y, -z'
'x-1/2, -y-1/2, z-1/2'

loop_
_atom_site_type_symbol
_atom_site_label
_atom_site_fract_x
_atom_site_fract_y
_atom_site_fract_z
_atom_site_U_iso_or_equiv
_atom_site_adp_type
_atom_site_calc_flag
_atom_site_occupancy
_atom_site_disorder_assembly
_atom_site_disorder_group
Mn Mn1 0.53315(3) 0.51127(2) 0.18745(2) 0.02493(11) Uani d 1 . .
Cl Cl1 0.30211(6) 0.57552(5) 0.14745(3) 0.04700(18) Uani d 1 . .
N N1 0.46986(18) 0.38903(12) 0.22076(7) 0.0261(4) Uani d 1 . .
N N2 0.57766(18) 0.44246(12) 0.11624(7) 0.0261(4) Uani d 1 . .
N N3 0.61812(18) 0.62870(12) 0.15821(7) 0.0248(4) Uani d 1 . .
N N4 0.51138(19) 0.57451(12) 0.26256(7) 0.0269(4) Uani d 1 . .
N N5 0.5870(3) 0.03307(18) 0.11457(13) 0.0700(8) Uani d 1 . .
N N6 1.0321(2) 0.63201(17) 0.00385(9) 0.0474(6) Uani d 1 . .
N N7 0.72104(19) 0.96742(13) 0.27828(8) 0.0308(4) Uani d 1 . .
N N8 0.5205(4) 0.38846(19) 0.47868(10) 0.0693(8) Uani d 1 . .
C C1 0.4436(2) 0.37197(16) 0.27688(9) 0.0290(5) Uani d 1 . .
C C2 0.4086(3) 0.27496(16) 0.28289(10) 0.0365(6) Uani d 1 . .
H H2A 0.387585 0.245471 0.316413 0.044 Uiso calc 1 . .
C C3 0.4118(3) 0.23446(16) 0.23143(10) 0.0372(6) Uani d 1 . .
H H3A 0.390298 0.172147 0.222485 0.045 Uiso calc 1 . .
C C4 0.4540(2) 0.30382(15) 0.19282(9) 0.0285(5) Uani d 1 . .
C C5 0.4900(2) 0.28457(16) 0.13776(10) 0.0304(5) Uani d 1 . .
C C6 0.5500(2) 0.34957(16) 0.10322(9) 0.0294(5) Uani d 1 . .
C C7 0.6006(3) 0.32772(17) 0.04943(10) 0.0386(6) Uani d 1 . .
H H7A 0.591766 0.270236 0.030574 0.046 Uiso calc 1 . .
C C8 0.6632(3) 0.40463(17) 0.03091(10) 0.0379(6) Uani d 1 . .
H H8A 0.706655 0.410062 -0.002742 0.045 Uiso calc 1 . .
C C9 0.6506(2) 0.47688(16) 0.07259(9) 0.0285(5) Uani d 1 . .
C C10 0.7038(2) 0.56732(16) 0.06973(9) 0.0276(5) Uani d 1 . .
C C11 0.6788(2) 0.63898(15) 0.10799(9) 0.0282(5) Uani d 1 . .
C C12 0.7061(3) 0.73639(17) 0.09892(10) 0.0379(6) Uani d 1 . .
H H12A 0.748395 0.761748 0.068313 0.045 Uiso calc 1 . .
C C13 0.6597(3) 0.78459(16) 0.14264(10) 0.0364(6) Uani d 1 . .
H H13A 0.661286 0.849422 0.147317 0.044 Uiso calc 1 . .
C C14 0.6071(2) 0.71704(15) 0.18080(9) 0.0269(5) Uani d 1 . .
C C15 0.5596(2) 0.73716(15) 0.23377(9) 0.0266(5) Uani d 1 . .
C C16 0.5190(2) 0.66947(15) 0.27223(9) 0.0282(5) Uani d 1 . .
C C17 0.4865(3) 0.68838(17) 0.32943(10) 0.0403(6) Uani d 1 . .
H H17A 0.483226 0.747261 0.346399 0.048 Uiso calc 1 . .
C C18 0.4615(3) 0.60598(18) 0.35418(10) 0.0422(6) Uani d 1 . .
H H18A 0.438947 0.597175 0.391532 0.051 Uiso calc 1 . .
C C19 0.4760(2) 0.53402(17) 0.31243(9) 0.0314(5) Uani d 1 . .
C C20 0.4498(2) 0.43856(16) 0.32072(9) 0.0314(5) Uani d 1 . .
C C21 0.5840(3) 0.1212(2) 0.13315(14) 0.0592(8) Uani d 1 . .
H H21A 0.658100 0.141035 0.159378 0.071 Uiso calc 1 . .
C C22 0.4790(3) 0.18577(16) 0.11645(10) 0.0347(5) Uani d 1 . .
C C23 0.3685(3) 0.15530(19) 0.07808(11) 0.0470(7) Uani d 1 . .
H H23A 0.294807 0.195670 0.065721 0.056 Uiso calc 1 . .
C C24 0.3691(4) 0.0643(2) 0.05841(13) 0.0597(8) Uani d 1 . .
H H24A 0.295726 0.042024 0.032681 0.072 Uiso calc 1 . .
C C25 0.4798(4) 0.0073(2) 0.07744(15) 0.0632(9) Uani d 1 . .
H H25A 0.479674 -0.053741 0.063298 0.076 Uiso calc 1 . .
C C26 0.9382(3) 0.61381(18) 0.04065(10) 0.0388(6) Uani d 1 . .
H H26A 0.967888 0.617434 0.079698 0.047 Uiso calc 1 . .
C C27 0.7982(2) 0.58969(16) 0.02431(9) 0.0299(5) Uani d 1 . .
C C28 0.7557(3) 0.58433(18) -0.03354(10) 0.0384(6) Uani d 1 . .
H H28A 0.663564 0.567166 -0.046451 0.046 Uiso calc 1 . .
C C29 0.8517(3) 0.60483(19) -0.07231(10) 0.0440(6) Uani d 1 . .
H H29A 0.824931 0.603038 -0.111644 0.053 Uiso calc 1 . .
C C30 0.9860(3) 0.62764(19) -0.05162(11) 0.0462(7) Uani d 1 . .
H H30A 1.049841 0.641059 -0.078018 0.055 Uiso calc 1 . .
C C31 0.6987(2) 0.87867(16) 0.26209(9) 0.0309(5) Uani d 1 . .
H H31A 0.777197 0.842164 0.256587 0.037 Uiso calc 1 . .
C C32 0.5673(2) 0.83681(15) 0.25286(9) 0.0265(5) Uani d 1 . .
C C33 0.4513(2) 0.89075(17) 0.26223(10) 0.0347(5) Uani d 1 . .
H H33A 0.361051 0.865089 0.257610 0.042 Uiso calc 1 . .
C C34 0.4714(3) 0.98318(17) 0.27852(11) 0.0394(6) Uani d 1 . .
H H34A 0.394757 1.021074 0.284625 0.047 Uiso calc 1 . .
C C35 0.6069(3) 1.01845(16) 0.28560(10) 0.0346(5) Uani d 1 . .
H H35A 0.619310 1.081127 0.296038 0.041 Uiso calc 1 . .
C C36 0.5316(3) 0.4174(2) 0.42459(11) 0.0520(7) Uani d 1 . .
H H36A 0.615005 0.446732 0.416956 0.062 Uiso calc 1 . .
C C37 0.4264(3) 0.40624(16) 0.37959(10) 0.0372(6) Uani d 1 . .
C C38 0.3029(3) 0.3627(2) 0.39138(12) 0.0507(7) Uani d 1 . .
H H38A 0.229239 0.354387 0.362502 0.061 Uiso calc 1 . .
C C39 0.2900(4) 0.3319(2) 0.44624(14) 0.0680(10) Uani d 1 . .
H H39A 0.208529 0.301258 0.454838 0.082 Uiso calc 1 . .
C C40 0.3987(5) 0.3469(2) 0.48775(13) 0.0743(11) Uani d 1 . .
H H40A 0.387552 0.327000 0.524851 0.089 Uiso calc 1 . .

loop_
_atom_site_aniso_label
_atom_site_aniso_U_11
_atom_site_aniso_U_22
_atom_site_aniso_U_33
_atom_site_aniso_U_12
_atom_site_aniso_U_13
_atom_site_aniso_U_23
Mn1 0.0295(2) 0.01878(18) 0.02758(19) -0.00305(14) 0.00787(13) -0.00290(13)
Cl1 0.0322(3) 0.0521(4) 0.0564(4) 0.0018(3) 0.0033(3) -0.0009(3)
N1 0.0264(10) 0.0223(10) 0.0305(10) -0.0027(8) 0.0071(7) -0.0019(7)
N2 0.0260(10) 0.0235(10) 0.0293(10) -0.0011(8) 0.0062(7) -0.0010(7)
N3 0.0272(10) 0.0203(9) 0.0275(9) -0.0004(8) 0.0061(7) -0.0025(7)
N4 0.0324(10) 0.0211(10) 0.0281(10) -0.0013(8) 0.0072(7) -0.0019(7)
N5 0.0755(19) 0.0336(14) 0.100(2) 0.0084(13) 0.0019(16) -0.0176(14)
N6 0.0384(12) 0.0551(15) 0.0503(14) -0.0078(11) 0.0126(10) 0.0051(11)
N7 0.0322(11) 0.0228(10) 0.0370(11) -0.0006(8) 0.0020(8) -0.0031(8)
N8 0.118(3) 0.0507(16) 0.0372(14) 0.0126(17) -0.0033(14) 0.0029(12)
C1 0.0275(12) 0.0277(12) 0.0327(12) -0.0002(10) 0.0072(9) 0.0022(9)
C2 0.0467(15) 0.0249(12) 0.0393(13) -0.0031(11) 0.0106(11) 0.0051(10)
C3 0.0465(15) 0.0204(12) 0.0455(14) -0.0043(11) 0.0090(11) -0.0008(10)
C4 0.0273(12) 0.0222(11) 0.0363(12) -0.0024(9) 0.0047(9) -0.0014(9)
C5 0.0286(12) 0.0248(12) 0.0380(13) -0.0017(10) 0.0045(9) -0.0045(10)
C6 0.0285(12) 0.0241(12) 0.0365(12) -0.0019(9) 0.0073(9) -0.0062(9)
C7 0.0434(15) 0.0306(13) 0.0447(14) -0.0056(11) 0.0190(11) -0.0149(11)
C8 0.0395(14) 0.0374(14) 0.0398(13) -0.0060(11) 0.0192(10) -0.0115(11)
C9 0.0256(12) 0.0277(12) 0.0330(12) 0.0002(9) 0.0065(9) -0.0035(9)
C10 0.0276(12) 0.0276(12) 0.0282(11) 0.0000(9) 0.0063(9) -0.0011(9)
C11 0.0298(12) 0.0243(12) 0.0313(12) -0.0015(10) 0.0067(9) 0.0008(9)
C12 0.0528(16) 0.0269(13) 0.0364(13) -0.0066(11) 0.0163(11) 0.0023(10)
C13 0.0512(15) 0.0189(12) 0.0405(13) -0.0021(11) 0.0116(11) 0.0004(10)
C14 0.0288(12) 0.0200(11) 0.0322(12) -0.0004(9) 0.0042(9) -0.0010(9)
C15 0.0258(11) 0.0199(11) 0.0341(12) -0.0005(9) 0.0030(9) -0.0034(9)
C16 0.0317(12) 0.0236(12) 0.0300(12) -0.0012(9) 0.0058(9) -0.0042(9)
C17 0.0579(17) 0.0284(13) 0.0367(13) -0.0016(12) 0.0152(11) -0.0088(10)
C18 0.0624(17) 0.0350(14) 0.0316(13) -0.0012(13) 0.0168(11) -0.0028(11)
C19 0.0373(13) 0.0295(13) 0.0285(12) -0.0021(10) 0.0081(9) -0.0017(9)
C20 0.0353(13) 0.0289(13) 0.0310(12) -0.0004(10) 0.0078(9) 0.0017(9)
C21 0.0568(19) 0.0362(16) 0.082(2) 0.0036(14) -0.0059(15) -0.0185(15)
C22 0.0420(14) 0.0238(12) 0.0403(13) -0.0071(11) 0.0132(10) -0.0066(10)
C23 0.0535(17) 0.0330(14) 0.0536(16) -0.0068(13) 0.0015(12) -0.0070(12)
C24 0.074(2) 0.0425(18) 0.0601(19) -0.0190(16) -0.0029(15) -0.0162(14)
C25 0.087(3) 0.0304(16) 0.075(2) -0.0073(16) 0.0180(18) -0.0195(15)
C26 0.0401(14) 0.0426(15) 0.0342(13) -0.0088(12) 0.0066(10) -0.0013(11)
C27 0.0342(13) 0.0232(11) 0.0335(12) -0.0002(10) 0.0087(9) -0.0003(9)
C28 0.0352(14) 0.0431(15) 0.0367(13) 0.0001(11) 0.0030(10) 0.0031(11)
C29 0.0535(17) 0.0494(17) 0.0301(13) 0.0024(13) 0.0091(11) 0.0053(11)
C30 0.0510(17) 0.0476(17) 0.0432(16) 0.0010(13) 0.0201(12) 0.0110(12)
C31 0.0293(12) 0.0259(12) 0.0376(13) 0.0014(10) 0.0043(9) -0.0055(10)
C32 0.0300(12) 0.0220(11) 0.0280(11) -0.0016(9) 0.0056(9) -0.0014(9)
C33 0.0261(12) 0.0318(13) 0.0467(14) -0.0022(10) 0.0068(10) -0.0063(11)
C34 0.0354(14) 0.0304(13) 0.0529(15) 0.0082(11) 0.0076(11) -0.0065(11)
C35 0.0417(14) 0.0216(12) 0.0404(13) 0.0008(11) 0.0045(10) -0.0051(10)
C36 0.075(2) 0.0388(15) 0.0416(16) 0.0048(14) 0.0030(13) -0.0013(12)
C37 0.0554(16) 0.0242(12) 0.0337(13) 0.0062(11) 0.0123(11) 0.0019(10)
C38 0.0622(19) 0.0489(17) 0.0439(15) 0.0008(14) 0.0191(13) 0.0110(13)
C39 0.097(3) 0.058(2) 0.055(2) 0.0047(19) 0.0357(19) 0.0192(16)
C40 0.137(4) 0.051(2) 0.0378(18) 0.015(2) 0.022(2) 0.0139(15)

loop_
_atom_type_symbol
_atom_type_description
_atom_type_scat_dispersion_real
_atom_type_scat_dispersion_imag
_atom_type_scat_source
C C 0.0033 0.0016 'International Tables Vol C Tables 4.2.6.8 and 6.1.1.4'
H H 0.0000 0.0000 'International Tables Vol C Tables 4.2.6.8 and 6.1.1.4'
N N 0.0061 0.0033 'International Tables Vol C Tables 4.2.6.8 and 6.1.1.4'
Cl Cl 0.1484 0.1585 'International Tables Vol C Tables 4.2.6.8 and 6.1.1.4'
Mn Mn 0.3368 0.7283 'International Tables Vol C Tables 4.2.6.8 and 6.1.1.4'

loop_
_geom_angle_atom_site_label_1
_geom_angle_atom_site_label_2
_geom_angle_atom_site_label_3
_geom_angle_site_symmetry_1
_geom_angle_site_symmetry_3
_geom_angle
_geom_angle_publ_flag
N4 Mn1 N3 . . 90.36(7) y
N4 Mn1 N2 . . 173.18(7) y
N3 Mn1 N2 . . 89.82(7) y
N4 Mn1 N1 . . 89.25(7) y
N3 Mn1 N1 . . 173.52(7) y
N2 Mn1 N1 . . 89.80(7) y
N4 Mn1 N7 . 2_645 90.51(7) y
N3 Mn1 N7 . 2_645 85.42(7) y
N2 Mn1 N7 . 2_645 82.71(7) y
N1 Mn1 N7 . 2_645 88.11(7) y
N4 Mn1 Cl1 . . 89.85(6) y
N3 Mn1 Cl1 . . 86.36(5) y
N2 Mn1 Cl1 . . 96.97(5) y
N1 Mn1 Cl1 . . 100.11(5) y
N7 Mn1 Cl1 2_645 . 171.77(5) y
C4 N1 C1 . . 105.91(18) ?
C4 N1 Mn1 . . 126.60(14) ?
C1 N1 Mn1 . . 127.34(14) ?
C6 N2 C9 . . 106.02(17) ?
C6 N2 Mn1 . . 126.76(14) ?
C9 N2 Mn1 . . 127.07(15) ?
C11 N3 C14 . . 106.76(17) ?
C11 N3 Mn1 . . 126.98(14) ?
C14 N3 Mn1 . . 125.62(14) ?
C16 N4 C19 . . 106.68(17) ?
C16 N4 Mn1 . . 125.38(14) ?
C19 N4 Mn1 . . 127.77(15) ?
C25 N5 C21 . . 115.9(3) ?
C30 N6 C26 . . 116.6(2) ?
C31 N7 C35 . . 116.5(2) ?
C31 N7 Mn1 . 2_655 116.75(15) ?
C35 N7 Mn1 . 2_655 125.23(15) ?
C40 N8 C36 . . 116.0(3) ?
N1 C1 C20 . . 125.5(2) ?
N1 C1 C2 . . 109.23(19) ?
C20 C1 C2 . . 125.2(2) ?
C3 C2 C1 . . 107.5(2) ?
C3 C2 H2A . . 126.3 ?
C1 C2 H2A . . 126.3 ?
C2 C3 C4 . . 107.8(2) ?
C2 C3 H3A . . 126.1 ?
C4 C3 H3A . . 126.1 ?
N1 C4 C5 . . 125.9(2) ?
N1 C4 C3 . . 109.48(19) ?
C5 C4 C3 . . 124.2(2) ?
C6 C5 C4 . . 124.1(2) ?
C6 C5 C22 . . 116.89(19) ?
C4 C5 C22 . . 118.6(2) ?
N2 C6 C5 . . 126.3(2) ?
N2 C6 C7 . . 109.29(19) ?
C5 C6 C7 . . 124.3(2) ?
C8 C7 C6 . . 108.0(2) ?
C8 C7 H7A . . 126.0 ?
C6 C7 H7A . . 126.0 ?
C7 C8 C9 . . 107.2(2) ?
C7 C8 H8A . . 126.4 ?
C9 C8 H8A . . 126.4 ?
N2 C9 C10 . . 125.32(19) ?
N2 C9 C8 . . 109.43(19) ?
C10 C9 C8 . . 125.3(2) ?
C9 C10 C11 . . 124.09(19) ?
C9 C10 C27 . . 118.77(19) ?
C11 C10 C27 . . 117.11(19) ?
N3 C11 C10 . . 126.0(2) ?
N3 C11 C12 . . 109.27(19) ?
C10 C11 C12 . . 124.6(2) ?
C13 C12 C11 . . 107.6(2) ?
C13 C12 H12A . . 126.2 ?
C11 C12 H12A . . 126.2 ?
C12 C13 C14 . . 107.1(2) ?
C12 C13 H13A . . 126.4 ?
C14 C13 H13A . . 126.4 ?
N3 C14 C15 . . 125.19(19) ?
N3 C14 C13 . . 109.18(18) ?
C15 C14 C13 . . 125.5(2) ?
C14 C15 C16 . . 124.5(2) ?
C14 C15 C32 . . 116.95(19) ?
C16 C15 C32 . . 118.18(19) ?
N4 C16 C15 . . 125.89(19) ?
N4 C16 C17 . . 109.09(19) ?
C15 C16 C17 . . 124.9(2) ?
C18 C17 C16 . . 107.7(2) ?
C18 C17 H17A . . 126.1 ?
C16 C17 H17A . . 126.1 ?
C17 C18 C19 . . 107.3(2) ?
C17 C18 H18A . . 126.3 ?
C19 C18 H18A . . 126.3 ?
N4 C19 C20 . . 126.0(2) ?
N4 C19 C18 . . 109.2(2) ?
C20 C19 C18 . . 124.7(2) ?
C1 C20 C19 . . 123.6(2) ?
C1 C20 C37 . . 118.1(2) ?
C19 C20 C37 . . 118.3(2) ?
N5 C21 C22 . . 125.0(3) ?
N5 C21 H21A . . 117.5 ?
C22 C21 H21A . . 117.5 ?
C23 C22 C21 . . 117.0(2) ?
C23 C22 C5 . . 122.4(2) ?
C21 C22 C5 . . 120.5(2) ?
C24 C23 C22 . . 119.0(3) ?
C24 C23 H23A . . 120.5 ?
C22 C23 H23A . . 120.5 ?
C25 C24 C23 . . 118.7(3) ?
C25 C24 H24A . . 120.6 ?
C23 C24 H24A . . 120.6 ?
N5 C25 C24 . . 124.4(3) ?
N5 C25 H25A . . 117.8 ?
C24 C25 H25A . . 117.8 ?
N6 C26 C27 . . 124.0(2) ?
N6 C26 H26A . . 118.0 ?
C27 C26 H26A . . 118.0 ?
C28 C27 C26 . . 117.5(2) ?
C28 C27 C10 . . 123.4(2) ?
C26 C27 C10 . . 119.1(2) ?
C27 C28 C29 . . 119.1(2) ?
C27 C28 H28A . . 120.4 ?
C29 C28 H28A . . 120.4 ?
C30 C29 C28 . . 118.5(2) ?
C30 C29 H29A . . 120.7 ?
C28 C29 H29A . . 120.7 ?
N6 C30 C29 . . 124.3(2) ?
N6 C30 H30A . . 117.9 ?
C29 C30 H30A . . 117.9 ?
N7 C31 C32 . . 124.7(2) ?
N7 C31 H31A . . 117.6 ?
C32 C31 H31A . . 117.6 ?
C33 C32 C31 . . 117.4(2) ?
C33 C32 C15 . . 124.3(2) ?
C31 C32 C15 . . 118.31(19) ?
C34 C33 C32 . . 119.1(2) ?
C34 C33 H33A . . 120.5 ?
C32 C33 H33A . . 120.5 ?
C35 C34 C33 . . 118.8(2) ?
C35 C34 H34A . . 120.6 ?
C33 C34 H34A . . 120.6 ?
N7 C35 C34 . . 123.4(2) ?
N7 C35 H35A . . 118.3 ?
C34 C35 H35A . . 118.3 ?
N8 C36 C37 . . 124.0(3) ?
N8 C36 H36A . . 118.0 ?
C37 C36 H36A . . 118.0 ?
C38 C37 C36 . . 117.6(2) ?
C38 C37 C20 . . 122.3(2) ?
C36 C37 C20 . . 120.1(2) ?
C39 C38 C37 . . 119.3(3) ?
C39 C38 H38A . . 120.3 ?
C37 C38 H38A . . 120.3 ?
C40 C39 C38 . . 118.8(3) ?
C40 C39 H39A . . 120.6 ?
C38 C39 H39A . . 120.6 ?
N8 C40 C39 . . 124.3(3) ?
N8 C40 H40A . . 117.9 ?
C39 C40 H40A . . 117.9 ?

loop_
_geom_bond_atom_site_label_1
_geom_bond_atom_site_label_2
_geom_bond_site_symmetry_2
_geom_bond_distance
_geom_bond_publ_flag
Mn1 N4 . 2.0053(17) y
Mn1 N3 . 2.0087(17) y
Mn1 N2 . 2.0159(17) y
Mn1 N1 . 2.0249(18) y
Mn1 N7 2_645 2.4741(18) y
Mn1 Cl1 . 2.4752(7) y
N1 C4 . 1.380(3) ?
N1 C1 . 1.384(3) ?
N2 C6 . 1.377(3) ?
N2 C9 . 1.383(3) ?
N3 C11 . 1.370(3) ?
N3 C14 . 1.373(3) ?
N4 C16 . 1.372(3) ?
N4 C19 . 1.375(3) ?
N5 C25 . 1.322(4) ?
N5 C21 . 1.330(4) ?
N6 C30 . 1.328(3) ?
N6 C26 . 1.330(3) ?
N7 C31 . 1.331(3) ?
N7 C35 . 1.333(3) ?
N8 C40 . 1.338(5) ?
N8 C36 . 1.346(4) ?
C1 C20 . 1.394(3) ?
C1 C2 . 1.432(3) ?
C2 C3 . 1.339(3) ?
C2 H2A . 0.9300 ?
C3 C4 . 1.425(3) ?
C3 H3A . 0.9300 ?
C4 C5 . 1.394(3) ?
C5 C6 . 1.390(3) ?
C5 C22 . 1.493(3) ?
C6 C7 . 1.428(3) ?
C7 C8 . 1.340(3) ?
C7 H7A . 0.9300 ?
C8 C9 . 1.432(3) ?
C8 H8A . 0.9300 ?
C9 C10 . 1.389(3) ?
C10 C11 . 1.395(3) ?
C10 C27 . 1.495(3) ?
C11 C12 . 1.432(3) ?
C12 C13 . 1.344(3) ?
C12 H12A . 0.9300 ?
C13 C14 . 1.438(3) ?
C13 H13A . 0.9300 ?
C14 C15 . 1.393(3) ?
C15 C16 . 1.400(3) ?
C15 C32 . 1.488(3) ?
C16 C17 . 1.431(3) ?
C17 C18 . 1.341(3) ?
C17 H17A . 0.9300 ?
C18 C19 . 1.433(3) ?
C18 H18A . 0.9300 ?
C19 C20 . 1.400(3) ?
C20 C37 . 1.491(3) ?
C21 C22 . 1.384(4) ?
C21 H21A . 0.9300 ?
C22 C23 . 1.380(4) ?
C23 C24 . 1.376(4) ?
C23 H23A . 0.9300 ?
C24 C25 . 1.368(5) ?
C24 H24A . 0.9300 ?
C25 H25A . 0.9300 ?
C26 C27 . 1.391(3) ?
C26 H26A . 0.9300 ?
C27 C28 . 1.375(3) ?
C28 C29 . 1.384(3) ?
C28 H28A . 0.9300 ?
C29 C30 . 1.359(4) ?
C29 H29A . 0.9300 ?
C30 H30A . 0.9300 ?
C31 C32 . 1.383(3) ?
C31 H31A . 0.9300 ?
C32 C33 . 1.381(3) ?
C33 C34 . 1.379(3) ?
C33 H33A . 0.9300 ?
C34 C35 . 1.378(3) ?
C34 H34A . 0.9300 ?
C35 H35A . 0.9300 ?
C36 C37 . 1.386(4) ?
C36 H36A . 0.9300 ?
C37 C38 . 1.382(4) ?
C38 C39 . 1.375(4) ?
C38 H38A . 0.9300 ?
C39 C40 . 1.361(5) ?
C39 H39A . 0.9300 ?
C40 H40A . 0.9300 ?

loop_
_geom_hbond_atom_site_label_D
_geom_hbond_atom_site_label_H
_geom_hbond_atom_site_label_A
_geom_hbond_site_symmetry_A
_geom_hbond_distance_DH
_geom_hbond_distance_HA
_geom_hbond_distance_DA
_geom_hbond_angle_DHA
_geom_hbond_publ_flag
C34 H34A Cl1 2_555 0.93 2.69 3.527(3) 150 yes

_cod_database_fobs_code 2022165
